data_1518778
loop_
_publ_author_name
'Matsumoto, Takuya'
'Takamine, Hirofumi'
'Tanaka, Kazuo'
'Chujo, Yoshiki'

_publ_section_title
;
 Synthesis of Air- and Moisture-Stable Dibenzogallepins: Control of
 Planarity of Seven-Membered Rings in Solid States by Coordination to
 Gallium Atoms
;
_journal_name_full 'Organic Letters'
_journal_page_first 150304071945009
_journal_paper_doi 10.1021/acs.orglett.5b00489
_journal_year 2015
_chemical_formula_sum 'C32 H39 Ga'
_chemical_formula_weight 493.35
_chemical_name_systematic
; 
 ? 
;
_space_group_IT_number 2
_symmetry_cell_setting triclinic
_symmetry_space_group_name_Hall '-P 1'
_symmetry_space_group_name_H-M 'P -1'
_atom_sites_solution_hydrogens geom
_atom_sites_solution_primary direct
_atom_sites_solution_secondary difmap
_audit_creation_method SHELXL-97
_cell_angle_alpha 107.260(8)
_cell_angle_beta 90.512(6)
_cell_angle_gamma 92.334(7)
_cell_formula_units_Z 2
_cell_length_a 9.1296(6)
_cell_length_b 10.8681(7)
_cell_length_c 13.8864(10)
_cell_measurement_temperature 93(2)
_cell_volume 1314.37(16)
_computing_structure_refinement 'SHELXL-97 (Sheldrick, 1997)'
_computing_structure_solution 'SHELXS-97 (Sheldrick, 1990)'
_diffrn_ambient_temperature 93(2)
_diffrn_measured_fraction_theta_full 0.994
_diffrn_measured_fraction_theta_max 0.994
_diffrn_radiation_monochromator graphite
_diffrn_radiation_source 'fine-focus sealed tube'
_diffrn_radiation_type MoK\a
_diffrn_radiation_wavelength 0.71075
_diffrn_reflns_av_R_equivalents 0.0411
_diffrn_reflns_av_sigmaI/netI 0.0555
_diffrn_reflns_limit_h_max 11
_diffrn_reflns_limit_h_min -11
_diffrn_reflns_limit_k_max 13
_diffrn_reflns_limit_k_min -14
_diffrn_reflns_limit_l_max 18
_diffrn_reflns_limit_l_min -18
_diffrn_reflns_number 12545
_diffrn_reflns_theta_full 27.48
_diffrn_reflns_theta_max 27.48
_diffrn_reflns_theta_min 3.03
_exptl_absorpt_coefficient_mu 1.064
_exptl_absorpt_correction_T_max 0.8154
_exptl_absorpt_correction_T_min 0.7408
_exptl_crystal_density_diffrn 1.247
_exptl_crystal_density_method 'not measured'
_exptl_crystal_description block
_exptl_crystal_F_000 524
_exptl_crystal_size_max 0.30
_exptl_crystal_size_mid 0.30
_exptl_crystal_size_min 0.20
_refine_diff_density_max 1.466
_refine_diff_density_min -2.643
_refine_diff_density_rms 0.138
_refine_ls_extinction_method none
_refine_ls_goodness_of_fit_ref 1.122
_refine_ls_hydrogen_treatment mixed
_refine_ls_matrix_type full
_refine_ls_number_parameters 339
_refine_ls_number_reflns 5974
_refine_ls_number_restraints 0
_refine_ls_restrained_S_all 1.122
_refine_ls_R_factor_all 0.0699
_refine_ls_R_factor_gt 0.0546
_refine_ls_shift/su_max 0.001
_refine_ls_shift/su_mean 0.000
_refine_ls_structure_factor_coef Fsqd
_refine_ls_weighting_details 'calc w=1/[\s^2^(Fo^2^)+(0.1078P)^2^+2.2455P] where P=(Fo^2^+2Fc^2^)/3'
_refine_ls_weighting_scheme calc
_refine_ls_wR_factor_gt 0.1385
_refine_ls_wR_factor_ref 0.1940
_reflns_number_gt 4917
_reflns_number_total 5974
_reflns_threshold_expression >2sigma(I)
_cod_data_source_file ol5b00489_si_002.cif
_cod_data_source_block ydkr
_cod_original_cell_volume 1314.37(15)
_cod_original_sg_symbol_H-M P-1
_cod_database_code 1518778

loop_
_symmetry_equiv_pos_as_xyz
'x, y, z'
'-x, -y, -z'

loop_
_atom_site_label
_atom_site_type_symbol
_atom_site_fract_x
_atom_site_fract_y
_atom_site_fract_z
_atom_site_U_iso_or_equiv
_atom_site_adp_type
_atom_site_occupancy
_atom_site_symmetry_multiplicity
_atom_site_calc_flag
_atom_site_refinement_flags
Ga1 Ga 0.75528(4) 0.89059(4) 0.26012(3) 0.02109(16) Uani 1 1 d .
C1 C 0.6284(4) 0.8198(4) 0.1410(3) 0.0227(7) Uani 1 1 d .
C2 C 0.7664(4) 0.7963(4) 0.3589(3) 0.0225(7) Uani 1 1 d .
C3 C 0.5093(4) 0.6296(4) 0.1918(3) 0.0262(8) Uani 1 1 d .
H31 H 0.4339 0.5651 0.1657 0.031 Uiso 1 1 calc R
C4 C 1.0519(4) 1.1685(4) 0.1972(3) 0.0212(7) Uani 1 1 d .
H32 H 1.1418 1.1671 0.1630 0.025 Uiso 1 1 calc R
C5 C 0.8641(4) 1.0530(4) 0.2646(3) 0.0220(7) Uani 1 1 d .
C6 C 0.6991(4) 1.2888(4) 0.4732(3) 0.0265(8) Uani 1 1 d .
H33 H 0.7701 1.2494 0.5070 0.040 Uiso 1 1 calc R
H34 H 0.6111 1.3078 0.5140 0.040 Uiso 1 1 calc R
H35 H 0.7427 1.3690 0.4652 0.040 Uiso 1 1 calc R
C7 C 0.6335(4) 0.8840(4) 0.0681(3) 0.0245(8) Uani 1 1 d .
H7 H 0.691(6) 0.964(5) 0.082(4) 0.040(14) Uiso 1 1 d .
C8 C 1.0328(4) 1.4062(4) 0.2026(3) 0.0251(8) Uani 1 1 d .
C9 C 0.6915(4) 0.6320(4) 0.4359(3) 0.0257(8) Uani 1 1 d .
H9 H 0.629(6) 0.557(5) 0.437(4) 0.035(13) Uiso 1 1 d .
C10 C 0.9969(4) 1.0540(3) 0.2133(3) 0.0210(7) Uani 1 1 d .
C11 C 0.8556(4) 1.2841(4) 0.2850(3) 0.0227(7) Uani 1 1 d .
H11 H 0.803(5) 1.360(4) 0.312(3) 0.015(10) Uiso 1 1 d .
C12 C 0.5524(5) 0.8421(4) -0.0217(3) 0.0288(8) Uani 1 1 d .
H12 H 0.562(5) 0.887(4) -0.068(3) 0.025(11) Uiso 1 1 d .
C13 C 0.5383(4) 1.2530(4) 0.3177(3) 0.0256(8) Uani 1 1 d .
H36 H 0.5743 1.3372 0.3132 0.038 Uiso 1 1 calc R
H37 H 0.4495 1.2635 0.3580 0.038 Uiso 1 1 calc R
H38 H 0.5156 1.1952 0.2499 0.038 Uiso 1 1 calc R
C14 C 1.0925(4) 0.9367(4) 0.1741(3) 0.0245(8) Uani 1 1 d .
C15 C 0.5610(5) 0.6232(4) 0.2815(3) 0.0273(8) Uani 1 1 d .
H15 H 0.513(5) 0.564(4) 0.301(3) 0.018(10) Uiso 1 1 d .
C16 C 0.6572(4) 1.1948(3) 0.3685(3) 0.0226(8) Uani 1 1 d .
C17 C 0.4535(4) 0.6664(4) 0.0314(3) 0.0254(8) Uani 1 1 d .
H17 H 0.395(6) 0.592(5) 0.020(4) 0.037(13) Uiso 1 1 d .
C18 C 0.7948(4) 1.1740(4) 0.3031(3) 0.0213(7) Uani 1 1 d .
C19 C 0.8694(5) 0.8419(4) 0.4386(3) 0.0273(8) Uani 1 1 d .
H19 H 0.926(6) 0.915(5) 0.438(4) 0.035(13) Uiso 1 1 d .
C20 C 0.5876(5) 1.0741(4) 0.3863(3) 0.0277(8) Uani 1 1 d .
H39 H 0.5561 1.0128 0.3215 0.042 Uiso 1 1 calc R
H40 H 0.5025 1.0973 0.4294 0.042 Uiso 1 1 calc R
H41 H 0.6594 1.0346 0.4194 0.042 Uiso 1 1 calc R
C21 C 0.7954(5) 0.6791(4) 0.5128(3) 0.0281(8) Uani 1 1 d .
H42 H 0.8055 0.6381 0.5640 0.034 Uiso 1 1 calc R
C22 C 0.9813(4) 1.2838(4) 0.2289(3) 0.0227(7) Uani 1 1 d .
C23 C 0.6747(4) 0.6881(4) 0.3572(3) 0.0223(7) Uani 1 1 d .
C24 C 0.9076(5) 1.4491(4) 0.1472(3) 0.0281(8) Uani 1 1 d .
H43 H 0.9407 1.5255 0.1283 0.042 Uiso 1 1 calc R
H44 H 0.8235 1.4700 0.1916 0.042 Uiso 1 1 calc R
H45 H 0.8786 1.3792 0.0863 0.042 Uiso 1 1 calc R
C25 C 0.8842(5) 0.7859(4) 0.5148(3) 0.0295(9) Uani 1 1 d .
H46 H 0.9543 0.8201 0.5680 0.035 Uiso 1 1 calc R
C26 C 1.0741(5) 1.5154(4) 0.2993(3) 0.0306(9) Uani 1 1 d .
H47 H 1.1561 1.4900 0.3342 0.046 Uiso 1 1 calc R
H48 H 0.9896 1.5319 0.3436 0.046 Uiso 1 1 calc R
H49 H 1.1029 1.5938 0.2819 0.046 Uiso 1 1 calc R
C27 C 1.1654(5) 1.3846(4) 0.1346(3) 0.0316(9) Uani 1 1 d .
H50 H 1.1421 1.3137 0.0731 0.047 Uiso 1 1 calc R
H51 H 1.2488 1.3626 0.1702 0.047 Uiso 1 1 calc R
H52 H 1.1906 1.4634 0.1167 0.047 Uiso 1 1 calc R
C28 C 1.1224(5) 0.9131(4) 0.0613(3) 0.0349(10) Uani 1 1 d .
H53 H 1.1895 0.8426 0.0385 0.052 Uiso 1 1 calc R
H54 H 1.1667 0.9917 0.0510 0.052 Uiso 1 1 calc R
H55 H 1.0298 0.8899 0.0225 0.052 Uiso 1 1 calc R
C29 C 0.5360(4) 0.7073(3) 0.1228(3) 0.0212(7) Uani 1 1 d .
C30 C 0.4628(5) 0.7312(4) -0.0399(3) 0.0278(8) Uani 1 1 d .
H30 H 0.402(5) 0.704(4) -0.100(3) 0.024(11) Uiso 1 1 d .
C31 C 1.0271(5) 0.8105(4) 0.1843(3) 0.0326(9) Uani 1 1 d .
H56 H 1.0928 0.7409 0.1545 0.049 Uiso 1 1 calc R
H57 H 0.9315 0.7911 0.1491 0.049 Uiso 1 1 calc R
H58 H 1.0146 0.8181 0.2558 0.049 Uiso 1 1 calc R
C32 C 1.2382(5) 0.9653(5) 0.2343(4) 0.0393(11) Uani 1 1 d .
H59 H 1.2194 0.9763 0.3057 0.059 Uiso 1 1 calc R
H60 H 1.2856 1.0445 0.2271 0.059 Uiso 1 1 calc R
H61 H 1.3025 0.8933 0.2085 0.059 Uiso 1 1 calc R

loop_
_atom_site_aniso_label
_atom_site_aniso_U_11
_atom_site_aniso_U_22
_atom_site_aniso_U_33
_atom_site_aniso_U_23
_atom_site_aniso_U_13
_atom_site_aniso_U_12
Ga1 0.0228(2) 0.0202(2) 0.0196(2) 0.00585(16) 0.00052(15) -0.00639(15)
C1 0.0228(19) 0.0219(19) 0.0224(17) 0.0051(14) 0.0036(14) -0.0012(14)
C2 0.0233(19) 0.0247(19) 0.0206(17) 0.0085(14) 0.0008(14) 0.0009(14)
C3 0.0242(19) 0.0220(19) 0.031(2) 0.0067(15) 0.0002(15) -0.0061(14)
C4 0.0187(17) 0.0208(18) 0.0223(17) 0.0038(14) 0.0041(13) -0.0010(13)
C5 0.0235(18) 0.0233(19) 0.0177(16) 0.0049(14) 0.0003(13) -0.0067(14)
C6 0.027(2) 0.028(2) 0.0222(18) 0.0035(15) 0.0040(15) -0.0020(15)
C7 0.0236(19) 0.024(2) 0.0252(18) 0.0076(15) 0.0008(15) -0.0047(14)
C8 0.028(2) 0.0219(19) 0.0245(18) 0.0057(15) 0.0026(15) -0.0071(14)
C9 0.027(2) 0.025(2) 0.0273(19) 0.0107(15) 0.0049(15) 0.0015(15)
C10 0.0237(19) 0.0182(18) 0.0202(17) 0.0044(14) 0.0001(14) -0.0028(13)
C11 0.0248(19) 0.0185(18) 0.0217(17) 0.0015(14) 0.0041(14) -0.0026(14)
C12 0.032(2) 0.033(2) 0.0216(18) 0.0092(16) 0.0006(15) -0.0028(16)
C13 0.0230(19) 0.026(2) 0.0278(19) 0.0075(16) 0.0024(15) 0.0002(14)
C14 0.0224(19) 0.0241(19) 0.0247(18) 0.0048(15) 0.0017(14) -0.0080(14)
C15 0.028(2) 0.027(2) 0.0276(19) 0.0095(16) 0.0029(15) -0.0104(15)
C16 0.027(2) 0.0168(17) 0.0212(17) 0.0027(14) 0.0058(14) -0.0057(14)
C17 0.0226(19) 0.0224(19) 0.0282(19) 0.0034(15) 0.0001(15) -0.0037(14)
C18 0.0205(18) 0.0241(19) 0.0170(16) 0.0034(14) 0.0005(13) -0.0041(14)
C19 0.028(2) 0.028(2) 0.0249(19) 0.0059(16) 0.0001(15) -0.0053(16)
C20 0.028(2) 0.024(2) 0.029(2) 0.0055(16) 0.0101(16) -0.0027(15)
C21 0.032(2) 0.031(2) 0.0246(18) 0.0120(16) 0.0044(16) 0.0062(16)
C22 0.0231(19) 0.0227(19) 0.0207(17) 0.0050(14) -0.0003(14) -0.0066(14)
C23 0.0221(18) 0.0232(19) 0.0210(17) 0.0054(14) 0.0044(14) 0.0018(14)
C24 0.028(2) 0.027(2) 0.032(2) 0.0127(16) -0.0023(16) -0.0040(15)
C25 0.030(2) 0.036(2) 0.0213(18) 0.0060(16) -0.0015(15) -0.0005(16)
C26 0.040(2) 0.021(2) 0.029(2) 0.0070(16) -0.0024(17) -0.0077(16)
C27 0.032(2) 0.023(2) 0.041(2) 0.0127(17) 0.0096(18) -0.0054(16)
C28 0.047(3) 0.024(2) 0.032(2) 0.0051(17) 0.0174(19) 0.0036(18)
C29 0.0200(18) 0.0181(18) 0.0241(17) 0.0042(14) 0.0009(14) -0.0012(13)
C30 0.025(2) 0.034(2) 0.0217(18) 0.0039(16) -0.0013(15) 0.0002(16)
C31 0.030(2) 0.026(2) 0.042(2) 0.0096(18) 0.0130(18) -0.0010(16)
C32 0.028(2) 0.032(2) 0.052(3) 0.002(2) -0.007(2) 0.0004(17)

loop_
_atom_type_symbol
_atom_type_description
_atom_type_scat_dispersion_real
_atom_type_scat_dispersion_imag
_atom_type_scat_source
C C 0.0033 0.0016 'International Tables Vol C Tables 4.2.6.8 and 6.1.1.4'
H H 0.0000 0.0000 'International Tables Vol C Tables 4.2.6.8 and 6.1.1.4'
Ga Ga 0.2307 1.6083 'International Tables Vol C Tables 4.2.6.8 and 6.1.1.4'

loop_
_geom_angle_atom_site_label_1
_geom_angle_atom_site_label_2
_geom_angle_atom_site_label_3
_geom_angle
C2 Ga1 C1 118.63(16)
C2 Ga1 C5 126.79(16)
C1 Ga1 C5 114.56(15)
C7 C1 C29 118.3(3)
C7 C1 Ga1 116.8(3)
C29 C1 Ga1 124.9(3)
C19 C2 C23 118.2(3)
C19 C2 Ga1 117.6(3)
C23 C2 Ga1 124.1(3)
C15 C3 C29 138.4(4)
C22 C4 C10 123.1(3)
C10 C5 C18 117.3(3)
C10 C5 Ga1 121.8(3)
C18 C5 Ga1 119.7(3)
C12 C7 C1 122.8(4)
C27 C8 C22 112.4(3)
C27 C8 C24 108.0(3)
C22 C8 C24 109.0(3)
C27 C8 C26 108.2(3)
C22 C8 C26 110.2(3)
C24 C8 C26 108.9(3)
C21 C9 C23 122.1(4)
C4 C10 C5 120.0(3)
C4 C10 C14 115.4(3)
C5 C10 C14 124.6(3)
C18 C11 C22 123.1(4)
C30 C12 C7 118.9(4)
C31 C14 C32 107.3(4)
C31 C14 C28 106.4(3)
C32 C14 C28 109.6(4)
C31 C14 C10 115.2(3)
C32 C14 C10 108.1(3)
C28 C14 C10 110.2(3)
C3 C15 C23 138.5(4)
C20 C16 C18 115.5(3)
C20 C16 C6 106.8(3)
C18 C16 C6 108.6(3)
C20 C16 C13 106.8(3)
C18 C16 C13 109.4(3)
C6 C16 C13 109.7(3)
C30 C17 C29 122.1(4)
C11 C18 C5 119.8(3)
C11 C18 C16 115.2(3)
C5 C18 C16 125.0(3)
C25 C19 C2 123.0(4)
C25 C21 C9 119.8(4)
C4 C22 C11 116.5(3)
C4 C22 C8 123.4(3)
C11 C22 C8 120.1(3)
C2 C23 C9 118.0(4)
C2 C23 C15 127.8(3)
C9 C23 C15 114.2(3)
C19 C25 C21 118.9(4)
C1 C29 C17 118.1(3)
C1 C29 C3 126.8(3)
C17 C29 C3 115.0(3)
C17 C30 C12 119.8(4)

loop_
_geom_bond_atom_site_label_1
_geom_bond_atom_site_label_2
_geom_bond_distance
Ga1 C2 1.945(4)
Ga1 C1 1.951(4)
Ga1 C5 1.974(4)
C1 C7 1.391(5)
C1 C29 1.415(5)
C2 C19 1.404(5)
C2 C23 1.411(5)
C3 C15 1.350(6)
C3 C29 1.468(5)
C4 C22 1.387(5)
C4 C10 1.402(5)
C5 C10 1.413(5)
C5 C18 1.439(5)
C6 C16 1.544(5)
C7 C12 1.389(6)
C8 C27 1.525(5)
C8 C22 1.537(5)
C8 C24 1.535(6)
C8 C26 1.537(5)
C9 C21 1.386(6)
C9 C23 1.410(5)
C10 C14 1.540(5)
C11 C18 1.389(5)
C11 C22 1.393(5)
C12 C30 1.385(6)
C13 C16 1.543(6)
C14 C31 1.519(5)
C14 C32 1.535(6)
C14 C28 1.540(6)
C15 C23 1.470(5)
C16 C20 1.520(5)
C16 C18 1.542(5)
C17 C30 1.377(6)
C17 C29 1.413(5)
C19 C25 1.377(6)
C21 C25 1.381(6)

loop_
_geom_torsion_atom_site_label_1
_geom_torsion_atom_site_label_2
_geom_torsion_atom_site_label_3
_geom_torsion_atom_site_label_4
_geom_torsion
C2 Ga1 C1 C7 -174.5(3)
C5 Ga1 C1 C7 4.2(4)
C2 Ga1 C1 C29 3.7(4)
C5 Ga1 C1 C29 -177.6(3)
C1 Ga1 C2 C19 173.6(3)
C5 Ga1 C2 C19 -4.8(4)
C1 Ga1 C2 C23 -8.5(4)
C5 Ga1 C2 C23 173.0(3)
C2 Ga1 C5 C10 95.6(3)
C1 Ga1 C5 C10 -82.9(3)
C2 Ga1 C5 C18 -97.2(3)
C1 Ga1 C5 C18 84.3(3)
C29 C1 C7 C12 -0.2(6)
Ga1 C1 C7 C12 178.1(3)
C22 C4 C10 C5 -0.5(6)
C22 C4 C10 C14 -179.0(3)
C18 C5 C10 C4 -3.2(5)
Ga1 C5 C10 C4 164.3(3)
C18 C5 C10 C14 175.1(3)
Ga1 C5 C10 C14 -17.4(5)
C1 C7 C12 C30 -0.3(6)
C4 C10 C14 C31 -175.4(4)
C5 C10 C14 C31 6.2(5)
C4 C10 C14 C32 64.6(4)
C5 C10 C14 C32 -113.8(4)
C4 C10 C14 C28 -55.1(4)
C5 C10 C14 C28 126.5(4)
C29 C3 C15 C23 -2.4(9)
C22 C11 C18 C5 1.2(6)
C22 C11 C18 C16 179.0(3)
C10 C5 C18 C11 2.9(5)
Ga1 C5 C18 C11 -164.9(3)
C10 C5 C18 C16 -174.7(3)
Ga1 C5 C18 C16 17.6(5)
C20 C16 C18 C11 178.4(3)
C6 C16 C18 C11 -61.7(4)
C13 C16 C18 C11 57.9(4)
C20 C16 C18 C5 -3.9(5)
C6 C16 C18 C5 116.0(4)
C13 C16 C18 C5 -124.4(4)
C23 C2 C19 C25 -0.2(6)
Ga1 C2 C19 C25 177.8(3)
C23 C9 C21 C25 1.4(6)
C10 C4 C22 C11 4.5(6)
C10 C4 C22 C8 -173.8(4)
C18 C11 C22 C4 -4.8(6)
C18 C11 C22 C8 173.6(3)
C27 C8 C22 C4 2.4(5)
C24 C8 C22 C4 122.3(4)
C26 C8 C22 C4 -118.3(4)
C27 C8 C22 C11 -175.8(4)
C24 C8 C22 C11 -56.0(5)
C26 C8 C22 C11 63.4(5)
C19 C2 C23 C9 0.2(5)
Ga1 C2 C23 C9 -177.7(3)
C19 C2 C23 C15 -179.3(4)
Ga1 C2 C23 C15 2.8(6)
C21 C9 C23 C2 -0.8(6)
C21 C9 C23 C15 178.8(4)
C3 C15 C23 C2 5.7(8)
C3 C15 C23 C9 -173.8(5)
C2 C19 C25 C21 0.8(6)
C9 C21 C25 C19 -1.3(6)
C7 C1 C29 C17 -0.1(5)
Ga1 C1 C29 C17 -178.3(3)
C7 C1 C29 C3 -176.7(4)
Ga1 C1 C29 C3 5.1(6)
C30 C17 C29 C1 1.1(6)
C30 C17 C29 C3 178.1(4)
C15 C3 C29 C1 -7.2(8)
C15 C3 C29 C17 176.1(5)
C29 C17 C30 C12 -1.7(6)
C7 C12 C30 C17 1.3(6)
